data_2204643
loop_
_publ_author_name
'Da-Qi, Wang'
'Ai-Yun, Fu'
'Jin-Yu, He'

_publ_section_title
;
 Tris(ethylenediamine-\k^2^<i>N,N</i>')zinc(II)
 bis(1,2-dicyanoethylenedithiolato-\k^2^<i>S,S</i>')cuprate(II)
;
_journal_issue 12
_journal_name_full 'Acta Crystallographica Section E'
_journal_page_first m1915
_journal_page_last m1917
_journal_paper_doi 10.1107/S1600536804029630
_journal_volume 60
_journal_year 2004
_chemical_formula_iupac '[Zn (C2 H8 N2)3] [Cu (C4 N2 S2)2]'
_chemical_formula_moiety 'C6 H24 N6 Zn 2+, C8 Cu N4 S4 2-'
_chemical_formula_sum 'C14 H24 Cu N10 S4 Zn'
_chemical_formula_weight 589.58
_chemical_name_systematic
;
Tris(ethylenediamine-\k^2^N,N')zinc(II)
bis(1,2-dicyanoethylenedithiolato-\k^2^S,S')cuprate(II)
;
_space_group_IT_number 15
_symmetry_cell_setting monoclinic
_symmetry_space_group_name_Hall '-C 2yc'
_symmetry_space_group_name_H-M 'C 1 2/c 1'
_atom_sites_solution_hydrogens geom
_atom_sites_solution_primary direct
_atom_sites_solution_secondary difmap
_audit_creation_method SHELXL-97
_cell_angle_alpha 90.00
_cell_angle_beta 105.285(2)
_cell_angle_gamma 90.00
_cell_formula_units_Z 4
_cell_length_a 11.7722(13)
_cell_length_b 14.4010(16)
_cell_length_c 14.9053(17)
_cell_measurement_reflns_used 3197
_cell_measurement_temperature 296(2)
_cell_measurement_theta_max 26.275
_cell_measurement_theta_min 2.284
_cell_volume 2437.5(5)
_computing_cell_refinement 'SAINT (Bruker, 1997)'
_computing_data_collection 'SMART (Bruker, 1997)'
_computing_data_reduction SAINT
_computing_molecular_graphics 'SHELXTL (Sheldrick, 1997b)'
_computing_publication_material SHELXTL
_computing_structure_refinement 'SHELXL97 (Sheldrick, 1997a)'
_computing_structure_solution 'SHELXS97 (Sheldrick, 1990)'
_diffrn_ambient_temperature 296(2)
_diffrn_measured_fraction_theta_full 0.998
_diffrn_measured_fraction_theta_max 0.998
_diffrn_measurement_device_type 'Bruker SMART CCD area-detector'
_diffrn_measurement_method '\f and \w'
_diffrn_radiation_monochromator graphite
_diffrn_radiation_source 'fine-focus sealed tube'
_diffrn_radiation_type MoK\a
_diffrn_radiation_wavelength 0.71073
_diffrn_reflns_av_R_equivalents 0.021
_diffrn_reflns_av_sigmaI/netI 0.024
_diffrn_reflns_limit_h_max 14
_diffrn_reflns_limit_h_min -14
_diffrn_reflns_limit_k_max 17
_diffrn_reflns_limit_k_min -17
_diffrn_reflns_limit_l_max 10
_diffrn_reflns_limit_l_min -17
_diffrn_reflns_number 6257
_diffrn_reflns_theta_full 25.02
_diffrn_reflns_theta_max 25.02
_diffrn_reflns_theta_min 2.28
_diffrn_standards_decay_% 0
_diffrn_standards_interval_count 0
_diffrn_standards_interval_time 0
_diffrn_standards_number 0
_exptl_absorpt_coefficient_mu 2.22
_exptl_absorpt_correction_T_max 0.670
_exptl_absorpt_correction_T_min 0.495
_exptl_absorpt_correction_type multi-scan
_exptl_absorpt_process_details '(SADABS; Sheldrick, 1996)'
_exptl_crystal_colour blue
_exptl_crystal_density_diffrn 1.607
_exptl_crystal_density_method 'not measured'
_exptl_crystal_description Block
_exptl_crystal_F_000 1204
_exptl_crystal_size_max 0.35
_exptl_crystal_size_mid 0.27
_exptl_crystal_size_min 0.18
_refine_diff_density_max 0.178
_refine_diff_density_min -0.350
_refine_ls_extinction_method none
_refine_ls_goodness_of_fit_ref 1.02
_refine_ls_hydrogen_treatment constr
_refine_ls_matrix_type full
_refine_ls_number_parameters 138
_refine_ls_number_reflns 2142
_refine_ls_number_restraints 0
_refine_ls_restrained_S_all 1.02
_refine_ls_R_factor_all 0.033
_refine_ls_R_factor_gt 0.025
_refine_ls_shift/su_max 0.000
_refine_ls_shift/su_mean 0.000
_refine_ls_structure_factor_coef Fsqd
_refine_ls_weighting_details 'calc w = 1/[\s^2^(Fo^2^)+(0.0371P)^2^] where P = (Fo^2^+2Fc^2^)/3'
_refine_ls_weighting_scheme calc
_refine_ls_wR_factor_gt 0.061
_refine_ls_wR_factor_ref 0.065
_reflns_number_gt 1769
_reflns_number_total 2142
_reflns_threshold_expression I>2\s(I)
_cod_data_source_file ci6485.cif
_cod_data_source_block I
_cod_original_sg_symbol_H-M 'C 2/c'
_cod_database_code 2204643
_cod_database_fobs_code 2204643

loop_
_symmetry_equiv_pos_as_xyz
'x, y, z'
'-x, y, -z+1/2'
'x+1/2, y+1/2, z'
'-x+1/2, y+1/2, -z+1/2'
'-x, -y, -z'
'x, -y, z-1/2'
'-x+1/2, -y+1/2, -z'
'x+1/2, -y+1/2, z-1/2'

loop_
_atom_site_label
_atom_site_fract_x
_atom_site_fract_y
_atom_site_fract_z
_atom_site_U_iso_or_equiv
_atom_site_adp_type
_atom_site_calc_flag
_atom_site_refinement_flags
_atom_site_occupancy
_atom_site_type_symbol
Cu1 0.2500 0.7500 0.5000 0.04040(13) Uani d S 1 Cu
Zn1 0.5000 0.14557(2) 0.7500 0.03839(13) Uani d S 1 Zn
N1 0.31349(16) 0.16042(14) 0.67503(14) 0.0485(5) Uani d . 1 N
H1A 0.3062 0.1948 0.6234 0.058 Uiso calc R 1 H
H1B 0.2812 0.1043 0.6582 0.058 Uiso calc R 1 H
N2 0.55568(16) 0.24793(14) 0.66195(15) 0.0526(5) Uani d . 1 N
H2A 0.5600 0.2213 0.6083 0.063 Uiso calc R 1 H
H2B 0.5030 0.2946 0.6483 0.063 Uiso calc R 1 H
N3 0.53272(18) 0.02678(14) 0.66624(16) 0.0601(6) Uani d . 1 N
H3A 0.4721 0.0201 0.6153 0.072 Uiso calc R 1 H
H3B 0.5986 0.0367 0.6478 0.072 Uiso calc R 1 H
N4 0.6139(2) 0.50541(17) 0.6717(2) 0.0777(8) Uani d . 1 N
N5 0.3095(2) 0.36528(16) 0.56144(18) 0.0747(7) Uani d . 1 N
S1 0.43406(5) 0.70968(4) 0.58076(5) 0.05499(19) Uani d . 1 S
S2 0.18959(5) 0.59919(4) 0.49652(5) 0.04919(18) Uani d . 1 S
C1 0.25405(19) 0.20651(19) 0.73847(19) 0.0566(7) Uani d . 1 C
H1C 0.2404 0.1620 0.7833 0.068 Uiso calc R 1 H
H1D 0.1784 0.2304 0.7033 0.068 Uiso calc R 1 H
C2 0.6715(2) 0.28423(18) 0.71198(19) 0.0559(7) Uani d . 1 C
H2C 0.6624 0.3310 0.7564 0.067 Uiso calc R 1 H
H2D 0.7092 0.3129 0.6684 0.067 Uiso calc R 1 H
C3 0.5459(2) -0.05735(18) 0.7234(2) 0.0740(9) Uani d . 1 C
H3C 0.6238 -0.0590 0.7663 0.089 Uiso calc R 1 H
H3D 0.5368 -0.1119 0.6840 0.089 Uiso calc R 1 H
C4 0.5280(2) 0.54136(17) 0.63432(19) 0.0547(7) Uani d . 1 C
C5 0.4222(2) 0.59032(16) 0.58780(17) 0.0440(5) Uani d . 1 C
C6 0.3201(2) 0.54383(15) 0.55262(16) 0.0440(6) Uani d . 1 C
C7 0.3157(2) 0.44453(18) 0.55870(17) 0.0512(6) Uani d . 1 C

loop_
_atom_site_aniso_label
_atom_site_aniso_U_11
_atom_site_aniso_U_22
_atom_site_aniso_U_33
_atom_site_aniso_U_12
_atom_site_aniso_U_13
_atom_site_aniso_U_23
Cu1 0.0374(2) 0.0398(2) 0.0423(2) -0.00149(17) 0.00747(18) 0.00433(17)
Zn1 0.0339(2) 0.0373(2) 0.0430(2) 0.000 0.00837(16) 0.000
N1 0.0394(10) 0.0567(13) 0.0456(12) -0.0011(10) 0.0044(9) -0.0018(10)
N2 0.0460(12) 0.0613(14) 0.0518(13) 0.0072(10) 0.0149(10) 0.0130(10)
N3 0.0516(13) 0.0559(14) 0.0749(16) -0.0079(11) 0.0201(12) -0.0209(12)
N4 0.0550(15) 0.0581(15) 0.108(2) 0.0128(13) 0.0004(14) 0.0113(14)
N5 0.0912(19) 0.0462(15) 0.0751(18) -0.0044(13) 0.0013(15) 0.0064(12)
S1 0.0395(3) 0.0425(4) 0.0733(5) -0.0024(3) -0.0022(3) 0.0067(3)
S2 0.0424(3) 0.0432(4) 0.0551(4) -0.0063(3) 0.0006(3) 0.0050(3)
C1 0.0367(13) 0.0667(18) 0.0646(18) 0.0121(13) 0.0104(13) 0.0009(14)
C2 0.0629(16) 0.0476(15) 0.0614(18) -0.0115(13) 0.0235(14) 0.0018(13)
C3 0.0645(18) 0.0458(16) 0.096(2) 0.0109(13) -0.0069(16) -0.0215(16)
C4 0.0519(16) 0.0422(14) 0.0674(18) 0.0006(12) 0.0114(14) 0.0022(13)
C5 0.0425(13) 0.0411(13) 0.0462(14) 0.0025(10) 0.0078(11) 0.0039(11)
C6 0.0504(14) 0.0395(13) 0.0406(13) 0.0008(11) 0.0096(12) 0.0032(10)
C7 0.0544(15) 0.0477(16) 0.0465(15) 0.0003(12) 0.0042(12) 0.0034(12)

loop_
_atom_type_symbol
_atom_type_description
_atom_type_scat_dispersion_real
_atom_type_scat_dispersion_imag
_atom_type_scat_source
C C 0.0033 0.0016 'International Tables Vol C Tables 4.2.6.8 and 6.1.1.4'
H H 0.0000 0.0000 'International Tables Vol C Tables 4.2.6.8 and 6.1.1.4'
N N 0.0061 0.0033 'International Tables Vol C Tables 4.2.6.8 and 6.1.1.4'
S S 0.1246 0.1234 'International Tables Vol C Tables 4.2.6.8 and 6.1.1.4'
Ni Ni 0.3393 1.1124 'International Tables Vol C Tables 4.2.6.8 and 6.1.1.4'
Zn Zn 0.2839 1.4301 'International Tables Vol C Tables 4.2.6.8 and 6.1.1.4'

loop_
_geom_angle_atom_site_label_1
_geom_angle_atom_site_label_2
_geom_angle_atom_site_label_3
_geom_angle_site_symmetry_1
_geom_angle_site_symmetry_3
_geom_angle
_geom_angle_publ_flag
S1 Cu1 S1 7_566 . 180.0 ?
S1 Cu1 S2 7_566 7_566 90.97(2) ?
S1 Cu1 S2 . 7_566 89.03(2) y
S1 Cu1 S2 7_566 . 89.03(2) ?
S1 Cu1 S2 . . 90.97(2) y
S2 Cu1 S2 7_566 . 180.0 ?
N2 Zn1 N2 2_656 . 95.19(12) y
N2 Zn1 N1 2_656 2_656 92.68(8) ?
N2 Zn1 N1 . 2_656 79.75(7) y
N2 Zn1 N1 2_656 . 79.75(7) ?
N2 Zn1 N1 . . 92.68(8) y
N1 Zn1 N1 2_656 . 168.83(10) y
N2 Zn1 N3 2_656 . 170.18(8) ?
N2 Zn1 N3 . . 93.34(8) y
N1 Zn1 N3 2_656 . 93.61(8) ?
N1 Zn1 N3 . . 95.03(8) y
N2 Zn1 N3 2_656 2_656 93.34(8) ?
N2 Zn1 N3 . 2_656 170.18(8) y
N1 Zn1 N3 2_656 2_656 95.03(8) ?
N1 Zn1 N3 . 2_656 93.61(8) y
N3 Zn1 N3 . 2_656 78.60(12) y
C1 N1 Zn1 . . 107.30(14) ?
C1 N1 H1A . . 110.3 ?
Zn1 N1 H1A . . 110.3 ?
C1 N1 H1B . . 110.3 ?
Zn1 N1 H1B . . 110.3 ?
H1A N1 H1B . . 108.5 ?
C2 N2 Zn1 . . 108.71(15) ?
C2 N2 H2A . . 109.9 ?
Zn1 N2 H2A . . 109.9 ?
C2 N2 H2B . . 109.9 ?
Zn1 N2 H2B . . 109.9 ?
H2A N2 H2B . . 108.3 ?
C3 N3 Zn1 . . 108.58(17) ?
C3 N3 H3A . . 110.0 ?
Zn1 N3 H3A . . 110.0 ?
C3 N3 H3B . . 110.0 ?
Zn1 N3 H3B . . 110.0 ?
H3A N3 H3B . . 108.4 ?
C5 S1 Cu1 . . 101.91(8) ?
C6 S2 Cu1 . . 101.25(8) ?
N1 C1 C2 . 2_656 109.83(19) ?
N1 C1 H1C . . 109.7 ?
C2 C1 H1C 2_656 . 109.7 ?
N1 C1 H1D . . 109.7 ?
C2 C1 H1D 2_656 . 109.7 ?
H1C C1 H1D . . 108.2 ?
N2 C2 C1 . 2_656 109.3(2) ?
N2 C2 H2C . . 109.8 ?
C1 C2 H2C 2_656 . 109.8 ?
N2 C2 H2D . . 109.8 ?
C1 C2 H2D 2_656 . 109.8 ?
H2C C2 H2D . . 108.3 ?
N3 C3 C3 . 2_656 109.08(18) ?
N3 C3 H3C . . 109.9 ?
C3 C3 H3C 2_656 . 109.9 ?
N3 C3 H3D . . 109.9 ?
C3 C3 H3D 2_656 . 109.9 ?
H3C C3 H3D . . 108.3 ?
N4 C4 C5 . . 177.7(3) ?
C6 C5 C4 . . 120.7(2) ?
C6 C5 S1 . . 123.02(18) ?
C4 C5 S1 . . 116.26(17) ?
C5 C6 C7 . . 120.7(2) ?
C5 C6 S2 . . 122.77(18) ?
C7 C6 S2 . . 116.47(18) ?
N5 C7 C6 . . 178.1(3) ?

loop_
_geom_bond_atom_site_label_1
_geom_bond_atom_site_label_2
_geom_bond_site_symmetry_2
_geom_bond_distance
_geom_bond_publ_flag
Cu1 S1 7_566 2.2597(6) ?
Cu1 S1 . 2.2597(6) y
Cu1 S2 7_566 2.2816(6) ?
Cu1 S2 . 2.2816(6) y
Zn1 N2 2_656 2.1860(19) ?
Zn1 N2 . 2.1860(19) y
Zn1 N1 2_656 2.1958(18) ?
Zn1 N1 . 2.1958(18) y
Zn1 N3 . 2.211(2) y
Zn1 N3 2_656 2.211(2) ?
N1 C1 . 1.474(3) ?
N1 H1A . 0.90 ?
N1 H1B . 0.90 ?
N2 C2 . 1.467(3) ?
N2 H2A . 0.90 ?
N2 H2B . 0.90 ?
N3 C3 . 1.466(3) ?
N3 H3A . 0.90 ?
N3 H3B . 0.90 ?
N4 C4 . 1.141(3) ?
N5 C7 . 1.145(3) ?
S1 C5 . 1.730(2) ?
S2 C6 . 1.738(2) ?
C1 C2 2_656 1.492(3) ?
C1 H1C . 0.97 ?
C1 H1D . 0.97 ?
C2 C1 2_656 1.492(3) ?
C2 H2C . 0.97 ?
C2 H2D . 0.97 ?
C3 C3 2_656 1.498(6) ?
C3 H3C . 0.97 ?
C3 H3D . 0.97 ?
C4 C5 . 1.440(3) ?
C5 C6 . 1.355(3) ?
C6 C7 . 1.435(3) ?

loop_
_geom_hbond_atom_site_label_D
_geom_hbond_atom_site_label_H
_geom_hbond_atom_site_label_A
_geom_hbond_site_symmetry_A
_geom_hbond_distance_DH
_geom_hbond_distance_HA
_geom_hbond_distance_DA
_geom_hbond_angle_DHA
N1 H1A N5 . 0.90 2.63 3.396(3) 144
N1 H1B N4 3_445 0.90 2.48 3.232(3) 141
N2 H2A S1 5_666 0.90 3.01 3.702(2) 135
N2 H2B N5 . 0.90 2.52 3.348(3) 153
N3 H3A S2 7_556 0.90 2.77 3.561(2) 147
N3 H3B S2 3_545 0.90 2.88 3.655(2) 145

loop_
_geom_torsion_atom_site_label_1
_geom_torsion_atom_site_label_2
_geom_torsion_atom_site_label_3
_geom_torsion_atom_site_label_4
_geom_torsion_site_symmetry_3
_geom_torsion_site_symmetry_4
_geom_torsion
N1 C1 C1 N1 2_656 2_656 -111.0(3)
N2 C2 C2 N2 2_656 2_656 124.0(3)
N3 C3 C3 N3 2_656 2_656 -58.0(4)
